data_7223839
loop_
_publ_author_name
'Tan, Yee Seng'
'Halim, Siti Nadiah Abdul'
'Molloy, Kieran C.'
'Sudlow, Anna L.'
'Otero-de-la-Roza, A.'
'Tiekink, Edward R. T.'

_publ_section_title
;
 Persistence of C--H&#x22EF;\p(chelate ring) interactions in the crystal
 structures of Pd(S2COR)2. The utility of Pd(S2COR)2as precursors for
 palladium sulphide materials
;
_journal_issue 7
_journal_name_full CrystEngComm
_journal_page_first 1105
_journal_paper_doi 10.1039/C5CE02126J
_journal_volume 18
_journal_year 2016
_chemical_formula_moiety 'C8 H14 O2 Pd S4'
_chemical_formula_sum 'C8 H14 O2 Pd S4'
_chemical_formula_weight 376.83
_space_group_crystal_system triclinic
_space_group_IT_number 2
_space_group_name_Hall '-P 1'
_space_group_name_H-M_alt 'P -1'
_symmetry_space_group_name_Hall '-P 1'
_symmetry_space_group_name_H-M 'P -1'
_atom_sites_solution_hydrogens geom
_audit_creation_method SHELXL-2014/7
_audit_update_record
;
2015-04-09 deposited with the CCDC.
2016-01-11 downloaded from the CCDC.
;
_cell_angle_alpha 74.832(5)
_cell_angle_beta 86.458(4)
_cell_angle_gamma 76.292(5)
_cell_formula_units_Z 2
_cell_length_a 7.4778(4)
_cell_length_b 9.5272(6)
_cell_length_c 9.8084(5)
_cell_measurement_reflns_used 2199
_cell_measurement_temperature 100(2)
_cell_measurement_theta_max 27.5340
_cell_measurement_theta_min 3.5220
_cell_volume 655.22(7)
_computing_cell_refinement 'CrysAlis PRO (Agilent, 2012)'
_computing_data_collection 'CrysAlis PRO (Agilent, 2012)'
_computing_data_reduction 'CrysAlis PRO (Agilent, 2012)'
_computing_molecular_graphics
;
ORTEP-3 for Windows (Farrugia, 2012) and DIAMOND (Brandenburg, 2006)
;
_computing_publication_material 'SHELXL (Sheldrick, 2015)'
_computing_structure_refinement 'SHELXL (Sheldrick, 2015)'
_computing_structure_solution 'SHELXT (Sheldrick, 2015)'
_diffrn_ambient_temperature 100(2)
_diffrn_detector_area_resol_mean 10.4041
_diffrn_measured_fraction_theta_full 0.998
_diffrn_measured_fraction_theta_max 0.998
_diffrn_measurement_device_type 'Agilent Technologies SuperNova Dual diffractometer with Atlas detector'
_diffrn_measurement_method '\w scan'
_diffrn_radiation_monochromator Mirror
_diffrn_radiation_source 'SuperNova (Mo) X-ray Source'
_diffrn_radiation_type MoK\a
_diffrn_radiation_wavelength 0.71073
_diffrn_reflns_av_R_equivalents 0.0314
_diffrn_reflns_av_unetI/netI 0.0506
_diffrn_reflns_laue_measured_fraction_full 0.998
_diffrn_reflns_laue_measured_fraction_max 0.998
_diffrn_reflns_limit_h_max 9
_diffrn_reflns_limit_h_min -9
_diffrn_reflns_limit_k_max 11
_diffrn_reflns_limit_k_min -12
_diffrn_reflns_limit_l_max 12
_diffrn_reflns_limit_l_min -11
_diffrn_reflns_number 5652
_diffrn_reflns_point_group_measured_fraction_full 0.998
_diffrn_reflns_point_group_measured_fraction_max 0.998
_diffrn_reflns_theta_full 27.492
_diffrn_reflns_theta_max 27.492
_diffrn_reflns_theta_min 3.181
_diffrn_standards_decay_% 0
_diffrn_standards_interval_count 0
_diffrn_standards_interval_time 0
_diffrn_standards_number 0
_exptl_absorpt_coefficient_mu 2.031
_exptl_absorpt_correction_T_max 0.917
_exptl_absorpt_correction_T_min 0.807
_exptl_absorpt_correction_type gaussian
_exptl_absorpt_process_details 'CrysAlis PRO (Agilent, 2012)'
_exptl_crystal_colour orange
_exptl_crystal_density_diffrn 1.910
_exptl_crystal_description prism
_exptl_crystal_F_000 376
_exptl_crystal_size_max 0.210
_exptl_crystal_size_mid 0.090
_exptl_crystal_size_min 0.070
_refine_diff_density_max 0.928
_refine_diff_density_min -0.967
_refine_diff_density_rms 0.135
_refine_ls_extinction_method none
_refine_ls_goodness_of_fit_ref 1.068
_refine_ls_hydrogen_treatment constr
_refine_ls_matrix_type full
_refine_ls_number_parameters 136
_refine_ls_number_reflns 3011
_refine_ls_number_restraints 0
_refine_ls_restrained_S_all 1.068
_refine_ls_R_factor_all 0.0473
_refine_ls_R_factor_gt 0.0334
_refine_ls_shift/su_max 0.000
_refine_ls_shift/su_mean 0.000
_refine_ls_structure_factor_coef Fsqd
_refine_ls_weighting_details 'w=1/[\s^2^(Fo^2^)+(0.0293P)^2^] where P=(Fo^2^+2Fc^2^)/3'
_refine_ls_weighting_scheme calc
_refine_ls_wR_factor_gt 0.0694
_refine_ls_wR_factor_ref 0.0775
_reflns_Friedel_coverage 0.000
_reflns_number_gt 2414
_reflns_number_total 3011
_reflns_threshold_expression 'I > 2\s(I)'
_cod_data_source_file c5ce02126j2.cif
_cod_data_source_block shelx
_cod_depositor_comments 'Adding full bibliography for 7223837--7223848.cif.'
_cod_database_code 7223839
_shelx_shelxl_version_number 2014/7
_shelx_space_group_comment
;
The symmetry employed for this shelxl refinement is uniquely defined
by the following loop, which should always be used as a source of
symmetry information in preference to the above space-group names.
They are only intended as comments.
;
_shelx_estimated_absorpt_t_min 0.675
_shelx_estimated_absorpt_t_max 0.871

loop_
_space_group_symop_operation_xyz
'x, y, z'
'-x, -y, -z'

loop_
_atom_site_label
_atom_site_type_symbol
_atom_site_fract_x
_atom_site_fract_y
_atom_site_fract_z
_atom_site_U_iso_or_equiv
_atom_site_adp_type
_atom_site_occupancy
_atom_site_site_symmetry_order
_atom_site_calc_flag
_atom_site_refinement_flags_posn
_atom_site_refinement_flags_adp
Pd Pd 0.78104(3) 0.69729(3) 0.46038(3) 0.01508(10) Uani 1 1 d . .
S1 S 0.71208(12) 0.60277(10) 0.69613(9) 0.01712(19) Uani 1 1 d . .
S2 S 0.76692(11) 0.45062(10) 0.47628(9) 0.01571(19) Uani 1 1 d . .
S3 S 0.83751(11) 0.79751(10) 0.22172(9) 0.01638(19) Uani 1 1 d . .
S4 S 0.77460(12) 0.94766(10) 0.44382(9) 0.01741(19) Uani 1 1 d . .
O1 O 0.6793(3) 0.3286(3) 0.7434(2) 0.0170(5) Uani 1 1 d . .
O2 O 0.8229(3) 1.0824(3) 0.1722(2) 0.0190(5) Uani 1 1 d . .
C1 C 0.7151(4) 0.4430(4) 0.6486(3) 0.0153(7) Uani 1 1 d . .
C2 C 0.6895(5) 0.1879(4) 0.7042(3) 0.0168(7) Uani 1 1 d . .
H2A H 0.8061 0.1595 0.6540 0.020 Uiso 1 1 calc R U
H2B H 0.5853 0.1982 0.6420 0.020 Uiso 1 1 calc R U
C3 C 0.6804(5) 0.0722(4) 0.8407(4) 0.0201(8) Uani 1 1 d . .
H3A H 0.5668 0.1054 0.8923 0.024 Uiso 1 1 calc R U
H3B H 0.7871 0.0616 0.9006 0.024 Uiso 1 1 calc R U
C4 C 0.6814(5) -0.0780(4) 0.8134(4) 0.0214(8) Uani 1 1 d . .
H4A H 0.6754 -0.1515 0.9036 0.032 Uiso 1 1 calc R U
H4B H 0.5747 -0.0678 0.7554 0.032 Uiso 1 1 calc R U
H4C H 0.7948 -0.1115 0.7637 0.032 Uiso 1 1 calc R U
C5 C 0.8125(4) 0.9608(4) 0.2685(3) 0.0154(7) Uani 1 1 d . .
C6 C 0.7920(4) 1.2249(4) 0.2119(4) 0.0164(7) Uani 1 1 d . .
H6A H 0.8921 1.2229 0.2744 0.020 Uiso 1 1 calc R U
H6B H 0.6735 1.2434 0.2625 0.020 Uiso 1 1 calc R U
C7 C 0.7891(5) 1.3451(4) 0.0768(4) 0.0242(8) Uani 1 1 d . .
H7A H 0.6824 1.3511 0.0190 0.029 Uiso 1 1 calc R U
H7B H 0.9024 1.3189 0.0223 0.029 Uiso 1 1 calc R U
C8 C 0.7766(5) 1.4952(4) 0.1055(4) 0.0243(8) Uani 1 1 d . .
H8A H 0.7750 1.5709 0.0157 0.036 Uiso 1 1 calc R U
H8B H 0.6634 1.5222 0.1580 0.036 Uiso 1 1 calc R U
H8C H 0.8833 1.4901 0.1613 0.036 Uiso 1 1 calc R U

loop_
_atom_site_aniso_label
_atom_site_aniso_U_11
_atom_site_aniso_U_22
_atom_site_aniso_U_33
_atom_site_aniso_U_23
_atom_site_aniso_U_13
_atom_site_aniso_U_12
Pd 0.01753(15) 0.01428(16) 0.01404(16) -0.00458(11) 0.00007(11) -0.00376(11)
S1 0.0232(4) 0.0148(5) 0.0143(4) -0.0060(4) 0.0013(4) -0.0040(4)
S2 0.0198(4) 0.0157(5) 0.0135(4) -0.0062(4) 0.0013(3) -0.0052(3)
S3 0.0206(4) 0.0150(5) 0.0148(4) -0.0063(4) 0.0009(4) -0.0040(4)
S4 0.0244(4) 0.0164(5) 0.0128(4) -0.0054(3) 0.0012(4) -0.0056(4)
O1 0.0217(12) 0.0148(13) 0.0165(13) -0.0082(10) 0.0024(10) -0.0036(10)
O2 0.0291(13) 0.0136(13) 0.0162(13) -0.0067(10) 0.0020(11) -0.0058(11)
C1 0.0141(16) 0.0192(19) 0.0129(18) -0.0036(14) 0.0008(13) -0.0053(14)
C2 0.0221(17) 0.0149(19) 0.0158(18) -0.0070(15) 0.0011(15) -0.0062(15)
C3 0.0243(18) 0.021(2) 0.0171(19) -0.0076(15) 0.0046(15) -0.0070(16)
C4 0.0261(18) 0.019(2) 0.0195(19) -0.0057(15) 0.0002(16) -0.0043(16)
C5 0.0148(16) 0.0153(19) 0.0157(18) -0.0043(15) -0.0006(14) -0.0019(14)
C6 0.0179(16) 0.0107(18) 0.0208(19) -0.0060(14) 0.0011(14) -0.0017(14)
C7 0.038(2) 0.018(2) 0.017(2) -0.0041(16) 0.0034(17) -0.0089(17)
C8 0.039(2) 0.019(2) 0.0155(19) -0.0036(15) 0.0028(17) -0.0106(17)

loop_
_atom_type_symbol
_atom_type_description
_atom_type_scat_dispersion_real
_atom_type_scat_dispersion_imag
_atom_type_scat_source
C C 0.0033 0.0016 'International Tables Vol C Tables 4.2.6.8 and 6.1.1.4'
H H 0.0000 0.0000 'International Tables Vol C Tables 4.2.6.8 and 6.1.1.4'
O O 0.0106 0.0060 'International Tables Vol C Tables 4.2.6.8 and 6.1.1.4'
S S 0.1246 0.1234 'International Tables Vol C Tables 4.2.6.8 and 6.1.1.4'
Pd Pd -0.9988 1.0072 'International Tables Vol C Tables 4.2.6.8 and 6.1.1.4'

loop_
_exptl_crystal_face_index_h
_exptl_crystal_face_index_k
_exptl_crystal_face_index_l
_exptl_crystal_face_perp_dist
_exptl_oxdiff_crystal_face_indexfrac_h
_exptl_oxdiff_crystal_face_indexfrac_k
_exptl_oxdiff_crystal_face_indexfrac_l
_exptl_oxdiff_crystal_face_x
_exptl_oxdiff_crystal_face_y
_exptl_oxdiff_crystal_face_z
2 -1 -13 0.0543 1.9974 -1.0304 -13.0547 -0.6604 -0.7250 0.0780
10 0 -1 0.0235 10.0182 -0.0026 -1.0086 -0.8621 0.4199 0.2073
-4 -13 -2 0.0968 -4.0114 -13.0332 -1.9928 -0.0405 0.0237 -0.9881
8 0 8 0.0165 8.0187 0.0169 8.0302 -0.3699 0.9105 0.0918
-3 0 13 0.0116 -2.9995 0.0282 13.0562 0.7201 0.7033 -0.1691
4 13 4 0.0939 4.0123 13.0375 4.0013 0.1132 0.1069 0.9712
-8 1 -8 0.0542 -8.0185 0.9853 -8.0313 0.3929 -0.9373 -0.0206

loop_
_geom_angle_atom_site_label_1
_geom_angle_atom_site_label_2
_geom_angle_atom_site_label_3
_geom_angle
S1 Pd S4 103.84(3)
S1 Pd S3 177.62(3)
S4 Pd S3 75.53(3)
S1 Pd S2 75.51(3)
S4 Pd S2 176.34(3)
S3 Pd S2 104.97(3)
C1 S1 Pd 85.20(11)
C1 S2 Pd 84.76(12)
C5 S3 Pd 84.91(12)
C5 S4 Pd 84.91(12)
C1 O1 C2 119.4(2)
C5 O2 C6 119.6(3)
O1 C1 S2 126.3(3)
O1 C1 S1 119.2(2)
S2 C1 S1 114.5(2)
O1 C2 C3 105.9(2)
O1 C2 H2A 110.6
C3 C2 H2A 110.6
O1 C2 H2B 110.6
C3 C2 H2B 110.6
H2A C2 H2B 108.7
C2 C3 C4 110.9(3)
C2 C3 H3A 109.5
C4 C3 H3A 109.5
C2 C3 H3B 109.5
C4 C3 H3B 109.5
H3A C3 H3B 108.1
C3 C4 H4A 109.5
C3 C4 H4B 109.5
H4A C4 H4B 109.5
C3 C4 H4C 109.5
H4A C4 H4C 109.5
H4B C4 H4C 109.5
O2 C5 S3 119.8(2)
O2 C5 S4 125.6(3)
S3 C5 S4 114.6(2)
O2 C6 C7 106.8(3)
O2 C6 H6A 110.4
C7 C6 H6A 110.4
O2 C6 H6B 110.4
C7 C6 H6B 110.4
H6A C6 H6B 108.6
C6 C7 C8 111.5(3)
C6 C7 H7A 109.3
C8 C7 H7A 109.3
C6 C7 H7B 109.3
C8 C7 H7B 109.3
H7A C7 H7B 108.0
C7 C8 H8A 109.5
C7 C8 H8B 109.5
H8A C8 H8B 109.5
C7 C8 H8C 109.5
H8A C8 H8C 109.5
H8B C8 H8C 109.5

loop_
_geom_bond_atom_site_label_1
_geom_bond_atom_site_label_2
_geom_bond_distance
Pd S1 2.3253(9)
Pd S4 2.3371(9)
Pd S3 2.3386(9)
Pd S2 2.3414(9)
S1 C1 1.700(3)
S2 C1 1.697(3)
S3 C5 1.700(3)
S4 C5 1.702(3)
O1 C1 1.304(4)
O1 C2 1.473(4)
O2 C5 1.304(4)
O2 C6 1.471(4)
C2 C3 1.505(5)
C2 H2A 0.9900
C2 H2B 0.9900
C3 C4 1.522(4)
C3 H3A 0.9900
C3 H3B 0.9900
C4 H4A 0.9800
C4 H4B 0.9800
C4 H4C 0.9800
C6 C7 1.505(5)
C6 H6A 0.9900
C6 H6B 0.9900
C7 C8 1.509(5)
C7 H7A 0.9900
C7 H7B 0.9900
C8 H8A 0.9800
C8 H8B 0.9800
C8 H8C 0.9800

loop_
_geom_torsion_atom_site_label_1
_geom_torsion_atom_site_label_2
_geom_torsion_atom_site_label_3
_geom_torsion_atom_site_label_4
_geom_torsion
C2 O1 C1 S2 2.4(4)
C2 O1 C1 S1 -177.4(2)
Pd S2 C1 O1 178.8(3)
Pd S2 C1 S1 -1.34(16)
Pd S1 C1 O1 -178.8(3)
Pd S1 C1 S2 1.35(16)
C1 O1 C2 C3 168.5(3)
O1 C2 C3 C4 177.5(3)
C6 O2 C5 S3 177.0(2)
C6 O2 C5 S4 -2.9(4)
Pd S3 C5 O2 -177.7(3)
Pd S3 C5 S4 2.18(16)
Pd S4 C5 O2 177.7(3)
Pd S4 C5 S3 -2.18(16)
C5 O2 C6 C7 -172.9(3)
O2 C6 C7 C8 -174.5(3)
